data_4083214
loop_
_publ_author_name
'Wahlicht, Sven'
'Brendler, Erica'
'Heine, Thomas'
'Zhechkov, Lyuben'
'Wagler, J\"org'

_publ_section_title
;
 7-Azaindol-1-yl(organo)silanes and Their PdCl2Complexes: Pd-Capped
 Tetrahedral Silicon Coordination Spheres and Paddlewheels with a Pd--Si
 Axis
;
_journal_issue 10
_journal_name_full Organometallics
_journal_page_first 2479
_journal_paper_doi 10.1021/om401220m
_journal_volume 33
_journal_year 2014
_chemical_formula_moiety 'C28 H20 Cl2 N8 Pd Si'
_chemical_formula_sum 'C28 H20 Cl2 N8 Pd Si'
_chemical_formula_weight 673.91
_chemical_name_systematic
;
 ?
;
_space_group_IT_number 87
_symmetry_cell_setting tetragonal
_symmetry_space_group_name_Hall '-I 4'
_symmetry_space_group_name_H-M 'I 4/m'
_atom_sites_solution_hydrogens geom
_atom_sites_solution_primary direct
_atom_sites_solution_secondary difmap
_audit_creation_method SHELXL-97
_cell_angle_alpha 90.00
_cell_angle_beta 90.00
_cell_angle_gamma 90.00
_cell_formula_units_Z 2
_cell_length_a 8.9934(8)
_cell_length_b 8.9934(8)
_cell_length_c 16.093(2)
_cell_measurement_reflns_used 2525
_cell_measurement_temperature 100(2)
_cell_measurement_theta_max 25.80
_cell_measurement_theta_min 2.53
_cell_volume 1301.6(2)
_computing_structure_refinement 'SHELXL-97 (Sheldrick, 1997)'
_diffrn_ambient_temperature 100(2)
_diffrn_measured_fraction_theta_full 0.997
_diffrn_measured_fraction_theta_max 0.997
_diffrn_measurement_device_type 'Stoe IPDS-2T'
_diffrn_measurement_method 'omega scans'
_diffrn_radiation_monochromator graphite
_diffrn_radiation_source 'fine-focus sealed tube'
_diffrn_radiation_type MoK\a
_diffrn_radiation_wavelength 0.71073
_diffrn_reflns_av_R_equivalents 0.0812
_diffrn_reflns_av_sigmaI/netI 0.0394
_diffrn_reflns_limit_h_max 9
_diffrn_reflns_limit_h_min -10
_diffrn_reflns_limit_k_max 10
_diffrn_reflns_limit_k_min -10
_diffrn_reflns_limit_l_max 19
_diffrn_reflns_limit_l_min -19
_diffrn_reflns_number 3515
_diffrn_reflns_theta_full 24.99
_diffrn_reflns_theta_max 24.99
_diffrn_reflns_theta_min 2.53
_exptl_absorpt_coefficient_mu 1.001
_exptl_absorpt_correction_T_max 0.9776
_exptl_absorpt_correction_T_min 0.8748
_exptl_absorpt_correction_type integration
_exptl_absorpt_process_details XShape
_exptl_crystal_colour colorless
_exptl_crystal_density_diffrn 1.719
_exptl_crystal_density_method 'not measured'
_exptl_crystal_description plate
_exptl_crystal_F_000 676
_exptl_crystal_size_max 0.18
_exptl_crystal_size_mid 0.08
_exptl_crystal_size_min 0.01
_refine_diff_density_max 0.334
_refine_diff_density_min -0.464
_refine_diff_density_rms 0.067
_refine_ls_extinction_method none
_refine_ls_goodness_of_fit_ref 1.107
_refine_ls_hydrogen_treatment constr
_refine_ls_matrix_type full
_refine_ls_number_parameters 94
_refine_ls_number_reflns 602
_refine_ls_number_restraints 50
_refine_ls_restrained_S_all 1.152
_refine_ls_R_factor_all 0.0646
_refine_ls_R_factor_gt 0.0439
_refine_ls_shift/su_max 0.002
_refine_ls_shift/su_mean 0.000
_refine_ls_structure_factor_coef Fsqd
_refine_ls_weighting_details 'calc w=1/[\s^2^(Fo^2^)+(0.0331P)^2^+2.9894P] where P=(Fo^2^+2Fc^2^)/3'
_refine_ls_weighting_scheme calc
_refine_ls_wR_factor_gt 0.0917
_refine_ls_wR_factor_ref 0.0994
_reflns_number_gt 485
_reflns_number_total 602
_reflns_threshold_expression >2sigma(I)
_cod_data_source_file om401220m_si_002.cif
_cod_data_source_block paddlewheel
_cod_depositor_comments 'Adding full bibliography for 4083204--4083216.cif.'
_cod_original_sg_symbol_Hall -I4
_cod_original_sg_symbol_H-M I4/m
_cod_database_code 4083214

loop_
_symmetry_equiv_pos_as_xyz
'x, y, z'
'-x, -y, z'
'-y, x, z'
'y, -x, z'
'x+1/2, y+1/2, z+1/2'
'-x+1/2, -y+1/2, z+1/2'
'-y+1/2, x+1/2, z+1/2'
'y+1/2, -x+1/2, z+1/2'
'-x, -y, -z'
'x, y, -z'
'y, -x, -z'
'-y, x, -z'
'-x+1/2, -y+1/2, -z+1/2'
'x+1/2, y+1/2, -z+1/2'
'y+1/2, -x+1/2, -z+1/2'
'-y+1/2, x+1/2, -z+1/2'

loop_
_atom_site_label
_atom_site_type_symbol
_atom_site_fract_x
_atom_site_fract_y
_atom_site_fract_z
_atom_site_U_iso_or_equiv
_atom_site_adp_type
_atom_site_occupancy
_atom_site_symmetry_multiplicity
_atom_site_calc_flag
_atom_site_refinement_flags
_atom_site_disorder_assembly
_atom_site_disorder_group
Pd1 Pd 1.0000 1.0000 0.93350(14) 0.0300(5) Uani 0.50 4 d SPU . .
Si1 Si 1.0000 1.0000 1.0976(5) 0.058(4) Uani 0.50 4 d SPU . .
Cl1 Cl 1.0000 1.0000 0.7645(8) 0.099(4) Uani 0.50 4 d SP . .
Cl2 Cl 1.0000 1.0000 1.2242(13) 0.186(12) Uani 0.50 4 d SPU . .
N1 N 0.9128(19) 0.8079(17) 1.0889(6) 0.043(3) Uani 0.50 1 d PU . -1
C1 C 0.864(3) 0.710(2) 1.1521(11) 0.090(5) Uani 0.50 1 d PDU A -1
H1 H 0.8664 0.7297 1.2101 0.108 Uiso 0.50 1 calc PR A -1
C2 C 0.813(4) 0.581(3) 1.1147(9) 0.128(7) Uani 0.50 1 d PDU A -1
H2 H 0.7751 0.4967 1.1434 0.153 Uiso 0.50 1 calc PR A -1
N2 N 0.9214(18) 0.7912(14) 0.9432(8) 0.040(3) Uani 0.50 1 d PU . -1
C7 C 0.8931(11) 0.7362(10) 1.0161(8) 0.045(2) Uani 0.50 1 d PU A -1
C3 C 0.8268(10) 0.5931(10) 1.0293(9) 0.081(3) Uani 0.50 1 d PDU A -1
C4 C 0.7949(14) 0.5122(13) 0.9608(12) 0.113(4) Uani 0.50 1 d PDU A -1
H4 H 0.7572 0.4142 0.9674 0.136 Uiso 0.50 1 calc PR A -1
C5 C 0.816(3) 0.568(2) 0.8814(11) 0.109(5) Uani 0.50 1 d PDU A -1
H5 H 0.7856 0.5154 0.8329 0.130 Uiso 0.50 1 calc PR A -1
C6 C 0.884(3) 0.706(2) 0.8786(12) 0.079(4) Uani 0.50 1 d PDU A -1
H6 H 0.9060 0.7437 0.8250 0.094 Uiso 0.50 1 calc PR A -1

loop_
_atom_site_aniso_label
_atom_site_aniso_U_11
_atom_site_aniso_U_22
_atom_site_aniso_U_33
_atom_site_aniso_U_23
_atom_site_aniso_U_13
_atom_site_aniso_U_12
Pd1 0.0259(5) 0.0259(5) 0.0383(13) 0.000 0.000 0.000
Si1 0.066(4) 0.066(4) 0.041(4) 0.000 0.000 0.000
Cl1 0.139(7) 0.139(7) 0.018(4) 0.000 0.000 0.000
Cl2 0.258(18) 0.258(18) 0.040(5) 0.000 0.000 0.000
N1 0.040(5) 0.054(5) 0.034(7) 0.030(4) 0.016(6) 0.006(4)
C1 0.078(11) 0.098(9) 0.093(7) 0.078(6) 0.026(9) 0.001(7)
C2 0.104(16) 0.082(10) 0.197(8) 0.082(8) 0.022(12) -0.020(11)
N2 0.039(5) 0.039(5) 0.042(8) -0.012(5) -0.014(7) 0.007(4)
C7 0.026(4) 0.034(4) 0.075(7) 0.006(4) 0.010(6) 0.003(3)
C3 0.030(4) 0.027(4) 0.186(8) 0.023(4) 0.004(6) 0.005(4)
C4 0.046(6) 0.031(5) 0.264(10) -0.026(6) -0.020(9) 0.008(5)
C5 0.044(10) 0.070(10) 0.211(9) -0.080(9) -0.045(12) 0.015(8)
C6 0.064(9) 0.079(9) 0.094(8) -0.057(7) -0.027(10) 0.003(6)

loop_
_atom_type_symbol
_atom_type_description
_atom_type_scat_dispersion_real
_atom_type_scat_dispersion_imag
_atom_type_scat_source
C C 0.0033 0.0016 'International Tables Vol C Tables 4.2.6.8 and 6.1.1.4'
H H 0.0000 0.0000 'International Tables Vol C Tables 4.2.6.8 and 6.1.1.4'
N N 0.0061 0.0033 'International Tables Vol C Tables 4.2.6.8 and 6.1.1.4'
Si Si 0.0817 0.0704 'International Tables Vol C Tables 4.2.6.8 and 6.1.1.4'
Pd Pd -0.9988 1.0072 'International Tables Vol C Tables 4.2.6.8 and 6.1.1.4'
Cl Cl 0.1484 0.1585 'International Tables Vol C Tables 4.2.6.8 and 6.1.1.4'

loop_
_geom_angle_atom_site_label_1
_geom_angle_atom_site_label_2
_geom_angle_atom_site_label_3
_geom_angle
_geom_angle_site_symmetry_1
_geom_angle_site_symmetry_3
N2 Pd1 N2 171.1(7) 2_775 .
N2 Pd1 N2 89.65(6) 4_575 .
N2 Pd1 N2 89.65(6) . 3_755
N2 Pd1 Si1 85.5(4) 2_775 .
N2 Pd1 Si1 85.5(4) 4_575 .
N2 Pd1 Si1 85.5(4) . .
N2 Pd1 Si1 85.5(4) 3_755 .
N1 Si1 N1 171.5(8) 2_775 .
N1 Si1 N1 89.69(6) . 4_575
N1 Si1 N1 89.69(6) . 3_755
N1 Si1 Cl2 94.2(4) 2_775 .
N1 Si1 Cl2 94.2(4) . .
N1 Si1 Cl2 94.2(4) 4_575 .
N1 Si1 Cl2 94.2(4) 3_755 .
N1 Si1 Pd1 85.8(4) 2_775 .
N1 Si1 Pd1 85.8(4) . .
N1 Si1 Pd1 85.8(4) 4_575 .
N1 Si1 Pd1 85.8(4) 3_755 .
Cl2 Si1 Pd1 180.000(4) . .
C7 N1 C1 106.7(12) . .
C7 N1 Si1 123.6(9) . .
C1 N1 Si1 129.7(11) . .
C2 C1 N1 108.1(16) . .
C2 C1 H1 125.9 . .
N1 C1 H1 125.9 . .
C3 C2 C1 109.5(18) . .
C3 C2 H2 125.2 . .
C1 C2 H2 125.2 . .
C7 N2 C6 115.7(11) . .
C7 N2 Pd1 119.7(9) . .
C6 N2 Pd1 124.4(11) . .
N2 C7 N1 125.2(8) . .
N2 C7 C3 123.9(11) . .
N1 C7 C3 110.8(11) . .
C4 C3 C2 138.4(15) . .
C4 C3 C7 116.8(12) . .
C2 C3 C7 104.8(15) . .
C3 C4 C5 122.0(13) . .
C3 C4 H4 119.0 . .
C5 C4 H4 119.0 . .
C4 C5 C6 114.4(17) . .
C4 C5 H5 122.8 . .
C6 C5 H5 122.8 . .
N2 C6 C5 127.0(18) . .
N2 C6 H6 116.5 . .
C5 C6 H6 116.5 . .

loop_
_geom_bond_atom_site_label_1
_geom_bond_atom_site_label_2
_geom_bond_distance
Pd1 N2 2.012(12)
Pd1 Si1 2.641(10)
Si1 N1 1.902(14)
Si1 Cl2 2.04(2)
N1 C7 1.349(16)
N1 C1 1.413(14)
C1 C2 1.388(10)
C1 H1 0.9500
C2 C3 1.385(10)
C2 H2 0.9500
N2 C7 1.298(17)
N2 C6 1.337(16)
C7 C3 1.433(12)
C3 C4 1.351(19)
C4 C5 1.384(10)
C4 H4 0.9500
C5 C6 1.385(10)
C5 H5 0.9500
C6 H6 0.9500

loop_
_geom_torsion_atom_site_label_1
_geom_torsion_atom_site_label_2
_geom_torsion_atom_site_label_3
_geom_torsion_atom_site_label_4
_geom_torsion
_geom_torsion_site_symmetry_1
_geom_torsion_site_symmetry_4
N2 Pd1 Si1 N1 -3.8(10) 2_775 2_775
N2 Pd1 Si1 N1 -93.8(10) 4_575 2_775
N2 Pd1 Si1 N1 176.2(10) . 2_775
N2 Pd1 Si1 N1 86.2(10) 3_755 2_775
N2 Pd1 Si1 N1 176.2(10) 2_775 .
N2 Pd1 Si1 N1 86.2(10) 4_575 .
N2 Pd1 Si1 N1 -3.8(10) . .
N2 Pd1 Si1 N1 -93.8(10) 3_755 .
N2 Pd1 Si1 N1 86.2(10) 2_775 4_575
N2 Pd1 Si1 N1 -3.8(10) 4_575 4_575
N2 Pd1 Si1 N1 -93.8(10) . 4_575
N2 Pd1 Si1 N1 176.2(10) 3_755 4_575
N2 Pd1 Si1 N1 -93.8(10) 2_775 3_755
N2 Pd1 Si1 N1 176.2(10) 4_575 3_755
N2 Pd1 Si1 N1 86.2(10) . 3_755
N2 Pd1 Si1 N1 -3.8(10) 3_755 3_755
N1 Si1 N1 C7 91.1(15) 4_575 .
N1 Si1 N1 C7 -80.4(16) 3_755 .
Cl2 Si1 N1 C7 -174.6(15) . .
Pd1 Si1 N1 C7 5.4(15) . .
N1 Si1 N1 C1 -92(2) 4_575 .
N1 Si1 N1 C1 96(2) 3_755 .
Cl2 Si1 N1 C1 2(2) . .
Pd1 Si1 N1 C1 -178(2) . .
C7 N1 C1 C2 -1(3) . .
Si1 N1 C1 C2 -178(2) . .
N1 C1 C2 C3 0(4) . .
N2 Pd1 N2 C7 -82.3(12) 4_575 .
N2 Pd1 N2 C7 88.8(13) 3_755 .
Si1 Pd1 N2 C7 3.2(12) . .
N2 Pd1 N2 C6 92(2) 4_575 .
N2 Pd1 N2 C6 -97(2) 3_755 .
Si1 Pd1 N2 C6 178(2) . .
C6 N2 C7 N1 -175(2) . .
Pd1 N2 C7 N1 -0.4(16) . .
C6 N2 C7 C3 0(2) . .
Pd1 N2 C7 C3 175.3(8) . .
C1 N1 C7 N2 178(2) . .
Si1 N1 C7 N2 -4.7(19) . .
C1 N1 C7 C3 2(2) . .
Si1 N1 C7 C3 179.2(10) . .
C1 C2 C3 C4 -177.7(19) . .
C1 C2 C3 C7 2(3) . .
N2 C7 C3 C4 1.0(18) . .
N1 C7 C3 C4 177.2(13) . .
N2 C7 C3 C2 -178(2) . .
N1 C7 C3 C2 -2(2) . .
C2 C3 C4 C5 175.0(18) . .
C7 C3 C4 C5 -4(2) . .
C3 C4 C5 C6 6(3) . .
C7 N2 C6 C5 1(4) . .
Pd1 N2 C6 C5 -173(2) . .
C4 C5 C6 N2 -4(4) . .
